data_4071387
loop_
_publ_author_name
'Downing, Joanne H.'
'Floure, Jo\"elle'
'Heslop, Katie'
'Haddow, Mairi F.'
'Hopewell, Jonathan'
'Lusi, Matteo'
'Phetmung, Hirahataya'
'Orpen, A. Guy'
'Pringle, Paul G.'
'Pugh, Robert I.'
'Zambrano-Williams, Damaris'

_publ_section_title
;
 General Routes to Alkyl Phosphatrioxaadamantane Ligands
;
_journal_issue 13
_journal_name_full Organometallics
_journal_page_first 3216
_journal_paper_doi 10.1021/om800141y
_journal_volume 27
_journal_year 2008
_chemical_formula_moiety 'C10 H16 Cl O3 P'
_chemical_formula_sum 'C10 H16 Cl O3 P'
_chemical_formula_weight 250.65
_chemical_name_systematic
; 
 ? 
;
_space_group_IT_number 14
_symmetry_cell_setting monoclinic
_symmetry_space_group_name_Hall '-P 2ybc'
_symmetry_space_group_name_H-M 'P 1 21/c 1'
_atom_sites_solution_hydrogens geom
_atom_sites_solution_primary direct
_atom_sites_solution_secondary difmap
_audit_creation_method SHELXL-97
_cell_angle_alpha 90.00
_cell_angle_beta 100.463(12)
_cell_angle_gamma 90.00
_cell_formula_units_Z 4
_cell_length_a 9.656(3)
_cell_length_b 8.3144(18)
_cell_length_c 15.116(2)
_cell_measurement_reflns_used 6005
_cell_measurement_temperature 173(2)
_cell_volume 1193.4(5)
_computing_cell_refinement 'SAINT (Siemens, 1995b)'
_computing_data_collection 'SMART (Siemens, 1995b)'
_computing_data_reduction 'SAINT (Siemens, 1995b)'
_computing_molecular_graphics 'SHELXL-93 (Sheldrick, 1993)'
_computing_publication_material 'SHELXL-93 (Sheldrick, 1993)'
_computing_structure_refinement 'SHELXL-93 (Sheldrick, 1993)'
_computing_structure_solution 'SHELXS-86 (Sheldrick, 1990)'
_diffrn_ambient_temperature 173(2)
_diffrn_detector_area_resol_mean 8.2
_diffrn_measured_fraction_theta_full 0.998
_diffrn_measured_fraction_theta_max 0.998
_diffrn_measurement_device_type 'CCD area detector'
_diffrn_measurement_method 'narrow frame \omega scans'
_diffrn_radiation_monochromator graphite
_diffrn_radiation_source 'fine-focus sealed tube'
_diffrn_radiation_type MoK\a
_diffrn_radiation_wavelength 0.71073
_diffrn_reflns_av_R_equivalents 0.0510
_diffrn_reflns_av_sigmaI/netI 0.0622
_diffrn_reflns_limit_h_max 11
_diffrn_reflns_limit_h_min -11
_diffrn_reflns_limit_k_max 9
_diffrn_reflns_limit_k_min -8
_diffrn_reflns_limit_l_max 15
_diffrn_reflns_limit_l_min -17
_diffrn_reflns_number 6005
_diffrn_reflns_theta_full 25.00
_diffrn_reflns_theta_max 25.00
_diffrn_reflns_theta_min 2.14
_diffrn_standards_decay_% 0
_exptl_absorpt_coefficient_mu 0.439
_exptl_absorpt_correction_T_max 0.936483
_exptl_absorpt_correction_T_min 0.657950
_exptl_absorpt_correction_type empirical
_exptl_crystal_colour colourless
_exptl_crystal_density_diffrn 1.395
_exptl_crystal_density_method 'not measured'
_exptl_crystal_description block
_exptl_crystal_F_000 528
_exptl_crystal_size_max 0.30
_exptl_crystal_size_mid 0.24
_exptl_crystal_size_min 0.20
_refine_diff_density_max 0.323
_refine_diff_density_min -0.279
_refine_diff_density_rms 0.062
_refine_ls_extinction_coef 0.0043(10)
_refine_ls_extinction_expression Fc^*^=kFc[1+0.001xFc^2^\l^3^/sin(2\q)]^-1/4^
_refine_ls_extinction_method SHELXL
_refine_ls_goodness_of_fit_ref 1.010
_refine_ls_hydrogen_treatment constr
_refine_ls_matrix_type full
_refine_ls_number_parameters 141
_refine_ls_number_reflns 2090
_refine_ls_number_restraints 0
_refine_ls_restrained_S_all 1.010
_refine_ls_R_factor_all 0.0743
_refine_ls_R_factor_gt 0.0418
_refine_ls_shift/su_max 0.000
_refine_ls_shift/su_mean 0.000
_refine_ls_structure_factor_coef Fsqd
_refine_ls_weighting_details 'calc w=1/[\s^2^(Fo^2^)+(0.0425P)^2^+0.2195P] where P=(Fo^2^+2Fc^2^)/3'
_refine_ls_weighting_scheme calc
_refine_ls_wR_factor_gt 0.0849
_refine_ls_wR_factor_ref 0.0980
_reflns_number_gt 1449
_reflns_number_total 2090
_reflns_threshold_expression >2sigma(I)
_cod_data_source_file om800141y-file001.cif
_cod_data_source_block rip146sad
_cod_original_sg_symbol_Hall -P2ybc
_cod_original_sg_symbol_H-M P21/c
_cod_database_code 4071387

loop_
_symmetry_equiv_pos_as_xyz
'x, y, z'
'-x, y+1/2, -z+1/2'
'-x, -y, -z'
'x, -y-1/2, z-1/2'

loop_
_atom_site_label
_atom_site_type_symbol
_atom_site_fract_x
_atom_site_fract_y
_atom_site_fract_z
_atom_site_U_iso_or_equiv
_atom_site_adp_type
_atom_site_occupancy
_atom_site_symmetry_multiplicity
_atom_site_calc_flag
_atom_site_refinement_flags
P1 P 0.11471(8) 0.24359(11) 0.32205(5) 0.0251(2) Uani 1 1 d .
Cl1 Cl -0.05454(8) 0.16349(11) 0.37728(5) 0.0368(3) Uani 1 1 d .
O1 O 0.38057(19) 0.1563(2) 0.34442(12) 0.0242(5) Uani 1 1 d .
O2 O 0.22083(19) 0.3409(2) 0.49837(11) 0.0247(5) Uani 1 1 d .
O3 O 0.45193(18) 0.2572(3) 0.49129(11) 0.0248(5) Uani 1 1 d .
C1 C 0.2512(3) 0.0885(4) 0.36446(18) 0.0233(7) Uani 1 1 d .
C2 C 0.2692(3) 0.0613(4) 0.46539(17) 0.0237(7) Uani 1 1 d .
H2A H 0.1779 0.0284 0.4808 0.028 Uiso 1 1 calc R
H2B H 0.3376 -0.0267 0.4832 0.028 Uiso 1 1 calc R
C3 C 0.3209(3) 0.2127(4) 0.51694(18) 0.0239(7) Uani 1 1 d .
C4 C 0.1939(3) 0.3981(4) 0.40626(18) 0.0248(7) Uani 1 1 d .
C5 C 0.3346(3) 0.4370(4) 0.37850(18) 0.0257(7) Uani 1 1 d .
H5A H 0.3189 0.4634 0.3136 0.031 Uiso 1 1 calc R
H5B H 0.3774 0.5320 0.4124 0.031 Uiso 1 1 calc R
C6 C 0.4345(3) 0.2943(4) 0.39719(18) 0.0246(7) Uani 1 1 d .
C7 C 0.2244(3) -0.0650(4) 0.3105(2) 0.0324(8) Uani 1 1 d .
H7A H 0.2203 -0.0411 0.2466 0.049 Uiso 1 1 calc R
H7B H 0.1347 -0.1119 0.3191 0.049 Uiso 1 1 calc R
H7C H 0.3008 -0.1414 0.3308 0.049 Uiso 1 1 calc R
C8 C 0.3491(3) 0.1894(4) 0.61731(18) 0.0333(8) Uani 1 1 d .
H8A H 0.3858 0.2895 0.6468 0.050 Uiso 1 1 calc R
H8B H 0.4185 0.1033 0.6333 0.050 Uiso 1 1 calc R
H8C H 0.2613 0.1600 0.6372 0.050 Uiso 1 1 calc R
C9 C 0.0997(3) 0.5440(4) 0.4043(2) 0.0330(8) Uani 1 1 d .
H9A H 0.0088 0.5114 0.4187 0.050 Uiso 1 1 calc R
H9B H 0.0849 0.5924 0.3442 0.050 Uiso 1 1 calc R
H9C H 0.1444 0.6227 0.4488 0.050 Uiso 1 1 calc R
C10 C 0.5782(3) 0.3258(4) 0.3762(2) 0.0331(8) Uani 1 1 d .
H10A H 0.6215 0.4165 0.4124 0.050 Uiso 1 1 calc R
H10B H 0.5698 0.3516 0.3122 0.050 Uiso 1 1 calc R
H10C H 0.6370 0.2298 0.3903 0.050 Uiso 1 1 calc R

loop_
_atom_site_aniso_label
_atom_site_aniso_U_11
_atom_site_aniso_U_22
_atom_site_aniso_U_33
_atom_site_aniso_U_23
_atom_site_aniso_U_13
_atom_site_aniso_U_12
P1 0.0189(4) 0.0309(5) 0.0247(4) 0.0009(4) 0.0017(3) -0.0021(4)
Cl1 0.0197(4) 0.0456(6) 0.0462(5) 0.0060(4) 0.0086(3) -0.0018(4)
O1 0.0179(10) 0.0295(13) 0.0260(11) -0.0048(9) 0.0063(8) -0.0040(9)
O2 0.0267(11) 0.0288(12) 0.0180(10) 0.0021(9) 0.0026(8) 0.0037(10)
O3 0.0173(10) 0.0334(13) 0.0223(10) 0.0018(9) -0.0001(8) -0.0019(9)
C1 0.0164(15) 0.0274(18) 0.0269(16) -0.0042(13) 0.0061(12) -0.0039(13)
C2 0.0167(15) 0.0256(18) 0.0287(17) 0.0048(14) 0.0043(13) -0.0003(13)
C3 0.0214(16) 0.0282(19) 0.0210(15) 0.0016(13) 0.0006(12) 0.0033(13)
C4 0.0269(17) 0.0255(18) 0.0214(16) 0.0053(13) 0.0024(13) 0.0006(14)
C5 0.0287(17) 0.0276(18) 0.0199(16) 0.0027(13) 0.0024(13) -0.0049(14)
C6 0.0244(17) 0.0273(19) 0.0225(16) 0.0003(13) 0.0049(13) -0.0043(13)
C7 0.0281(18) 0.030(2) 0.0408(19) -0.0065(16) 0.0101(14) -0.0034(15)
C8 0.0340(19) 0.040(2) 0.0243(17) 0.0048(15) 0.0004(14) 0.0013(16)
C9 0.0381(19) 0.029(2) 0.0310(18) 0.0043(15) 0.0040(15) 0.0093(15)
C10 0.0206(16) 0.043(2) 0.0359(19) 0.0001(16) 0.0057(14) -0.0084(15)

loop_
_atom_type_symbol
_atom_type_description
_atom_type_scat_dispersion_real
_atom_type_scat_dispersion_imag
_atom_type_scat_source
C C 0.0033 0.0016 'International Tables Vol C Tables 4.2.6.8 and 6.1.1.4'
H H 0.0000 0.0000 'International Tables Vol C Tables 4.2.6.8 and 6.1.1.4'
O O 0.0106 0.0060 'International Tables Vol C Tables 4.2.6.8 and 6.1.1.4'
P P 0.1023 0.0942 'International Tables Vol C Tables 4.2.6.8 and 6.1.1.4'
Cl Cl 0.1484 0.1585 'International Tables Vol C Tables 4.2.6.8 and 6.1.1.4'

loop_
_geom_angle_atom_site_label_1
_geom_angle_atom_site_label_2
_geom_angle_atom_site_label_3
_geom_angle
_geom_angle_publ_flag
C1 P1 C4 93.70(13) yes
C1 P1 Cl1 101.42(10) yes
C4 P1 Cl1 101.61(10) yes
C6 O1 C1 115.6(2) ?
C3 O2 C4 115.4(2) ?
C6 O3 C3 111.84(19) ?
O1 C1 C7 106.5(2) ?
O1 C1 C2 108.7(2) ?
C7 C1 C2 113.2(3) ?
O1 C1 P1 103.89(19) ?
C7 C1 P1 110.9(2) ?
C2 C1 P1 113.04(19) ?
C3 C2 C1 111.1(2) ?
C3 C2 H2A 109.4 ?
C1 C2 H2A 109.4 ?
C3 C2 H2B 109.4 ?
C1 C2 H2B 109.4 ?
H2A C2 H2B 108.0 ?
O2 C3 O3 110.6(2) ?
O2 C3 C8 106.6(2) ?
O3 C3 C8 107.4(2) ?
O2 C3 C2 111.7(2) ?
O3 C3 C2 107.4(2) ?
C8 C3 C2 113.2(2) ?
O2 C4 C9 106.5(2) ?
O2 C4 C5 108.7(2) ?
C9 C4 C5 112.7(2) ?
O2 C4 P1 114.07(19) ?
C9 C4 P1 111.5(2) ?
C5 C4 P1 103.46(19) ?
C6 C5 C4 110.4(2) ?
C6 C5 H5A 109.6 ?
C4 C5 H5A 109.6 ?
C6 C5 H5B 109.6 ?
C4 C5 H5B 109.6 ?
H5A C5 H5B 108.1 ?
O3 C6 O1 110.1(2) ?
O3 C6 C10 107.5(2) ?
O1 C6 C10 106.1(2) ?
O3 C6 C5 107.9(2) ?
O1 C6 C5 111.4(2) ?
C10 C6 C5 113.8(3) ?
C1 C7 H7A 109.5 ?
C1 C7 H7B 109.5 ?
H7A C7 H7B 109.5 ?
C1 C7 H7C 109.5 ?
H7A C7 H7C 109.5 ?
H7B C7 H7C 109.5 ?
C3 C8 H8A 109.5 ?
C3 C8 H8B 109.5 ?
H8A C8 H8B 109.5 ?
C3 C8 H8C 109.5 ?
H8A C8 H8C 109.5 ?
H8B C8 H8C 109.5 ?
C4 C9 H9A 109.5 ?
C4 C9 H9B 109.5 ?
H9A C9 H9B 109.5 ?
C4 C9 H9C 109.5 ?
H9A C9 H9C 109.5 ?
H9B C9 H9C 109.5 ?
C6 C10 H10A 109.5 ?
C6 C10 H10B 109.5 ?
H10A C10 H10B 109.5 ?
C6 C10 H10C 109.5 ?
H10A C10 H10C 109.5 ?
H10B C10 H10C 109.5 ?

loop_
_geom_bond_atom_site_label_1
_geom_bond_atom_site_label_2
_geom_bond_distance
_geom_bond_publ_flag
P1 C1 1.871(3) yes
P1 C4 1.871(3) yes
P1 Cl1 2.0754(11) yes
O1 C6 1.439(3) ?
O1 C1 1.452(3) ?
O2 C3 1.432(3) ?
O2 C4 1.449(3) ?
O3 C6 1.435(3) ?
O3 C3 1.438(3) ?
C1 C7 1.512(4) ?
C1 C2 1.521(4) ?
C2 C3 1.516(4) ?
C2 H2A 0.9900 ?
C2 H2B 0.9900 ?
C3 C8 1.504(4) ?
C4 C9 1.514(4) ?
C4 C5 1.528(4) ?
C5 C6 1.523(4) ?
C5 H5A 0.9900 ?
C5 H5B 0.9900 ?
C6 C10 1.502(4) ?
C7 H7A 0.9800 ?
C7 H7B 0.9800 ?
C7 H7C 0.9800 ?
C8 H8A 0.9800 ?
C8 H8B 0.9800 ?
C8 H8C 0.9800 ?
C9 H9A 0.9800 ?
C9 H9B 0.9800 ?
C9 H9C 0.9800 ?
C10 H10A 0.9800 ?
C10 H10B 0.9800 ?
C10 H10C 0.9800 ?

loop_
_geom_torsion_atom_site_label_1
_geom_torsion_atom_site_label_2
_geom_torsion_atom_site_label_3
_geom_torsion_atom_site_label_4
_geom_torsion
C6 O1 C1 C7 -173.0(2)
C6 O1 C1 C2 -50.8(3)
C6 O1 C1 P1 69.8(2)
C4 P1 C1 O1 -65.54(18)
Cl1 P1 C1 O1 -168.17(14)
C4 P1 C1 C7 -179.6(2)
Cl1 P1 C1 C7 77.76(19)
C4 P1 C1 C2 52.1(2)
Cl1 P1 C1 C2 -50.5(2)
O1 C1 C2 C3 51.9(3)
C7 C1 C2 C3 170.0(2)
P1 C1 C2 C3 -62.9(3)
C4 O2 C3 O3 55.3(3)
C4 O2 C3 C8 171.7(2)
C4 O2 C3 C2 -64.2(3)
C6 O3 C3 O2 -59.7(3)
C6 O3 C3 C8 -175.6(2)
C6 O3 C3 C2 62.4(3)
C1 C2 C3 O2 63.2(3)
C1 C2 C3 O3 -58.1(3)
C1 C2 C3 C8 -176.4(2)
C3 O2 C4 C9 -173.6(2)
C3 O2 C4 C5 -51.9(3)
C3 O2 C4 P1 63.0(3)
C1 P1 C4 O2 -51.0(2)
Cl1 P1 C4 O2 51.5(2)
C1 P1 C4 C9 -171.7(2)
Cl1 P1 C4 C9 -69.2(2)
C1 P1 C4 C5 66.89(19)
Cl1 P1 C4 C5 169.35(16)
O2 C4 C5 C6 52.3(3)
C9 C4 C5 C6 170.1(2)
P1 C4 C5 C6 -69.2(2)
C3 O3 C6 O1 -60.4(3)
C3 O3 C6 C10 -175.5(2)
C3 O3 C6 C5 61.4(3)
C1 O1 C6 O3 54.8(3)
C1 O1 C6 C10 170.8(2)
C1 O1 C6 C5 -64.9(3)
C4 C5 C6 O3 -57.8(3)
C4 C5 C6 O1 63.1(3)
C4 C5 C6 C10 -177.0(2)
